data_7227973
loop_
_publ_author_name
'Zhang, Li'
'Li, Sanying'
'Liu, Lei'
'Dong, Jinxiang'
'Lin, Zhi'

_publ_section_title
;
 Four new zinc (II) diphosphonates obtained via an ionothermal route:
 crystal structures and phase transformation behaviour
;
_journal_name_full CrystEngComm
_journal_paper_doi 10.1039/C7CE00400A
_journal_year 2017
_chemical_formula_moiety 'C16 H24 Na2 O15 P4 Zn2'
_chemical_formula_sum 'C16 H24 Na2 O15 P4 Zn2'
_chemical_formula_weight 756.95
_chemical_name_systematic
;
 ? 
;
_space_group_crystal_system monoclinic
_space_group_IT_number 15
_space_group_name_Hall '-C 2yc'
_space_group_name_H-M_alt 'C 1 2/c 1'
_symmetry_space_group_name_Hall '-C 2yc'
_symmetry_space_group_name_H-M 'C 1 2/c 1'
_atom_sites_solution_hydrogens mixed
_audit_creation_date 2016-09-06
_audit_creation_method
;
Olex2 1.2
(compiled 2016.08.25 svn.r3337 for OlexSys, GUI svn.r5221)
;
_audit_update_record
;
2016-12-17 deposited with the CCDC.
2017-04-03 downloaded from the CCDC.
;
_cell_angle_alpha 90
_cell_angle_beta 93.3730(10)
_cell_angle_gamma 90
_cell_formula_units_Z 4
_cell_length_a 20.9501(18)
_cell_length_b 5.2845(4)
_cell_length_c 23.550(2)
_cell_measurement_reflns_used 1879
_cell_measurement_temperature 298(2)
_cell_measurement_theta_max 27.476
_cell_measurement_theta_min 2.682
_cell_volume 2602.7(4)
_computing_cell_refinement 'Bruker SMART'
_computing_data_collection 'Bruker SMART'
_computing_data_reduction 'Bruker SAINT'
_computing_molecular_graphics 'Olex2 (Dolomanov et al., 2009)'
_computing_publication_material 'Olex2 (Dolomanov et al., 2009)'
_computing_structure_refinement 'ShelXL (Sheldrick, 2015)'
_computing_structure_solution 'SHELXS-97 (Sheldrick, 1990)'
_diffrn_ambient_temperature 298.15
_diffrn_measured_fraction_theta_full 0.973
_diffrn_measured_fraction_theta_max 0.998
_diffrn_measurement_device_type 'CCD area detector'
_diffrn_measurement_method 'phi and omega scans'
_diffrn_radiation_type MoK\a
_diffrn_radiation_wavelength 0.71073
_diffrn_reflns_av_R_equivalents 0.0686
_diffrn_reflns_av_unetI/netI 0.0850
_diffrn_reflns_Laue_measured_fraction_full 0.973
_diffrn_reflns_Laue_measured_fraction_max 0.998
_diffrn_reflns_limit_h_max 24
_diffrn_reflns_limit_h_min -21
_diffrn_reflns_limit_k_max 4
_diffrn_reflns_limit_k_min -6
_diffrn_reflns_limit_l_max 27
_diffrn_reflns_limit_l_min -28
_diffrn_reflns_number 6003
_diffrn_reflns_point_group_measured_fraction_full 0.973
_diffrn_reflns_point_group_measured_fraction_max 0.998
_diffrn_reflns_theta_full 25.242
_diffrn_reflns_theta_max 25.019
_diffrn_reflns_theta_min 2.682
_exptl_absorpt_coefficient_mu 2.194
_exptl_absorpt_correction_T_max 0.8615
_exptl_absorpt_correction_T_min 0.6558
_exptl_absorpt_correction_type multi-scan
_exptl_absorpt_process_details sadabs
_exptl_crystal_density_diffrn 1.932
_exptl_crystal_density_meas 1.932
_exptl_crystal_density_method 'not measured'
_exptl_crystal_description block
_exptl_crystal_F_000 1528
_exptl_crystal_size_max 0.21
_exptl_crystal_size_mid 0.1
_exptl_crystal_size_min 0.07
_refine_diff_density_max 0.622
_refine_diff_density_min -0.516
_refine_diff_density_rms 0.115
_refine_ls_extinction_method none
_refine_ls_goodness_of_fit_ref 1.056
_refine_ls_hydrogen_treatment constr
_refine_ls_matrix_type full
_refine_ls_number_parameters 178
_refine_ls_number_reflns 2293
_refine_ls_number_restraints 0
_refine_ls_restrained_S_all 1.056
_refine_ls_R_factor_all 0.0669
_refine_ls_R_factor_gt 0.0434
_refine_ls_shift/su_max 0.000
_refine_ls_shift/su_mean 0.000
_refine_ls_structure_factor_coef Fsqd
_refine_ls_weighting_details
;
 w=1/[\s^2^(Fo^2^)+(0.0389P)^2^]
 where P=(Fo^2^+2Fc^2^)/3
;
_refine_ls_weighting_scheme calc
_refine_ls_wR_factor_gt 0.0939
_refine_ls_wR_factor_ref 0.1030
_reflns_Friedel_coverage 0.000
_reflns_number_gt 1616
_reflns_number_total 2293
_reflns_threshold_expression 'I > 2\s(I)'
_cod_data_source_file c7ce00400a2.cif
_cod_data_source_block 1502888
_cod_original_cell_volume 2602.8(4)
_cod_database_code 7227973
_shelxl_version_number 2013-2
_shelx_space_group_comment
;
The symmetry employed for this shelxl refinement is uniquely defined
by the following loop, which should always be used as a source of
symmetry information in preference to the above space-group names.
They are only intended as comments.
;
_shelx_estimated_absorpt_t_max 0.862
_shelx_estimated_absorpt_t_min 0.656
_olex2_refinement_description
;
1. Fixed Uiso
 At 1.2 times of:
  All C(H) groups, H7 of O7, All C(H,H) groups
 At 1.5 times of:
  H5 of O5, H8A of O8
2.a Riding coordinates:
 O7(H7)
2.b Rotating group:
 O8(H8A)
2.c Secondary CH2 refined with riding coordinates:
 C1(H1A,H1B), C5(H5A,H5B)
2.d Aromatic/amide H refined with riding coordinates:
 C3(H3), C4(H4), C7(H7A), C8(H8)
2.e Tetrahedral OH refined with riding coordinates:
 O5(H5)
;
_olex2_submission_special_instructions 'No special instructions were received'

loop_
_space_group_symop_operation_xyz
'x, y, z'
'-x, y, -z+1/2'
'x+1/2, y+1/2, z'
'-x+1/2, y+1/2, -z+1/2'
'-x, -y, -z'
'x, -y, z-1/2'
'-x+1/2, -y+1/2, -z'
'x+1/2, -y+1/2, z-1/2'

loop_
_atom_site_label
_atom_site_type_symbol
_atom_site_fract_x
_atom_site_fract_y
_atom_site_fract_z
_atom_site_U_iso_or_equiv
_atom_site_adp_type
_atom_site_occupancy
_atom_site_site_symmetry_order
_atom_site_calc_flag
_atom_site_refinement_flags_posn
_atom_site_refinement_flags_adp
_atom_site_refinement_flags_occupancy
Zn1 Zn 0.19537(2) 0.64904(11) 0.29914(2) 0.01812(19) Uani 1 1 d . . .
Na1 Na 0.07352(10) 0.6119(5) 0.21148(10) 0.0436(6) Uani 1 1 d . . .
O1 O 0.20603(14) 0.2989(6) 0.32292(12) 0.0203(8) Uani 1 1 d . . .
O2 O 0.31111(14) 0.1813(7) 0.28270(12) 0.0246(8) Uani 1 1 d . . .
O3 O 0.25176(15) -0.1282(6) 0.34207(13) 0.0246(8) Uani 1 1 d . . .
O4 O 0.10554(14) 0.7267(7) 0.30824(12) 0.0246(8) Uani 1 1 d . . .
O5 O 0.09029(17) 1.1526(7) 0.35326(15) 0.0388(10) Uani 1 1 d . . .
H5 H 0.1286 1.1563 0.3479 0.058 Uiso 1 1 calc R . .
O6 O -0.00313(15) 0.8887(7) 0.32890(14) 0.0330(10) Uani 1 1 d . . .
O7 O 0.0000 0.3424(11) 0.2500 0.0597(19) Uani 1 2 d S T P
H7 H 0.0180 0.2491 0.2756 0.072 Uiso 1 1 d R . .
P1 P 0.26732(5) 0.1446(2) 0.33164(5) 0.0160(3) Uani 1 1 d . . .
P2 P 0.06558(6) 0.8754(3) 0.34780(5) 0.0210(3) Uani 1 1 d . . .
C1 C 0.3125(2) 0.2636(11) 0.39277(17) 0.0215(12) Uani 1 1 d . . .
H1A H 0.3519 0.1678 0.3975 0.026 Uiso 1 1 calc R . .
H1B H 0.3239 0.4380 0.3854 0.026 Uiso 1 1 calc R . .
C2 C 0.2794(2) 0.2542(10) 0.44815(18) 0.0198(11) Uani 1 1 d . . .
C3 C 0.2393(2) 0.4449(11) 0.46244(19) 0.0254(12) Uani 1 1 d . . .
H3 H 0.2315 0.5791 0.4374 0.030 Uiso 1 1 calc R . .
C4 C 0.2099(2) 0.4410(10) 0.5138(2) 0.0263(12) Uani 1 1 d . . .
H4 H 0.1826 0.5722 0.5225 0.032 Uiso 1 1 calc R . .
C5 C 0.0751(2) 0.7444(12) 0.41749(19) 0.0314(13) Uani 1 1 d . . .
H5A H 0.0630 0.5673 0.4157 0.038 Uiso 1 1 calc R . .
H5B H 0.1199 0.7526 0.4302 0.038 Uiso 1 1 calc R . .
C6 C 0.0362(2) 0.8752(11) 0.46103(19) 0.0273(13) Uani 1 1 d . . .
C7 C 0.0607(2) 1.0787(12) 0.4908(2) 0.0350(15) Uani 1 1 d . . .
H7A H 0.1020 1.1334 0.4853 0.042 Uiso 1 1 calc R . .
C8 C -0.0239(3) 0.7952(11) 0.4707(2) 0.0339(14) Uani 1 1 d . . .
H8 H -0.0407 0.6547 0.4513 0.041 Uiso 1 1 calc R . .
O8 O 0.0802(3) 0.2871(11) 0.1406(3) 0.121(2) Uani 1 1 d . . .
H8A H 0.0484 0.1774 0.1429 0.182 Uiso 1 1 d GR . .

loop_
_atom_site_aniso_label
_atom_site_aniso_U_11
_atom_site_aniso_U_22
_atom_site_aniso_U_33
_atom_site_aniso_U_23
_atom_site_aniso_U_13
_atom_site_aniso_U_12
Zn1 0.0207(3) 0.0184(3) 0.0154(3) 0.0005(3) 0.0027(2) 0.0007(3)
Na1 0.0284(12) 0.0436(16) 0.0577(14) -0.0083(12) -0.0077(10) 0.0037(11)
O1 0.0218(17) 0.013(2) 0.0263(17) 0.0039(15) 0.0026(14) 0.0000(15)
O2 0.0229(17) 0.037(2) 0.0141(16) -0.0035(16) 0.0044(13) -0.0026(17)
O3 0.033(2) 0.015(2) 0.0247(17) -0.0005(16) -0.0067(15) -0.0028(16)
O4 0.0222(17) 0.030(2) 0.0220(17) -0.0025(16) 0.0062(14) 0.0012(17)
O5 0.037(2) 0.022(2) 0.059(2) -0.008(2) 0.0230(18) -0.0032(18)
O6 0.0227(19) 0.045(3) 0.0314(19) -0.0021(19) -0.0006(15) 0.0084(18)
O7 0.114(5) 0.035(4) 0.029(3) 0.000 -0.011(3) 0.000
P1 0.0188(6) 0.0162(7) 0.0130(6) -0.0006(6) 0.0002(5) 0.0003(6)
P2 0.0201(7) 0.0229(8) 0.0206(6) -0.0011(6) 0.0061(5) 0.0020(6)
C1 0.021(3) 0.025(3) 0.019(2) -0.003(2) 0.004(2) -0.007(2)
C2 0.018(2) 0.028(3) 0.012(2) -0.003(2) -0.0031(19) -0.005(2)
C3 0.029(3) 0.028(3) 0.019(3) 0.004(2) 0.000(2) -0.003(3)
C4 0.026(3) 0.025(3) 0.029(3) -0.004(3) 0.002(2) 0.006(3)
C5 0.035(3) 0.035(3) 0.025(3) 0.004(3) 0.004(2) 0.008(3)
C6 0.028(3) 0.036(4) 0.018(2) 0.004(3) 0.004(2) 0.009(3)
C7 0.026(3) 0.056(4) 0.024(3) -0.005(3) 0.006(2) -0.008(3)
C8 0.042(3) 0.036(4) 0.023(3) -0.006(3) 0.003(2) -0.008(3)
O8 0.115(5) 0.046(4) 0.214(7) -0.033(4) 0.110(5) -0.027(4)

loop_
_atom_type_symbol
_atom_type_description
_atom_type_scat_dispersion_real
_atom_type_scat_dispersion_imag
_atom_type_scat_source
C C 0.0033 0.0016 'International Tables Vol C Tables 4.2.6.8 and 6.1.1.4'
H H 0.0000 0.0000 'International Tables Vol C Tables 4.2.6.8 and 6.1.1.4'
O O 0.0106 0.0060 'International Tables Vol C Tables 4.2.6.8 and 6.1.1.4'
P P 0.1023 0.0942 'International Tables Vol C Tables 4.2.6.8 and 6.1.1.4'
Na Na 0.0362 0.0249 'International Tables Vol C Tables 4.2.6.8 and 6.1.1.4'
Zn Zn 0.2839 1.4301 'International Tables Vol C Tables 4.2.6.8 and 6.1.1.4'

loop_
_geom_angle_atom_site_label_1
_geom_angle_atom_site_label_2
_geom_angle_atom_site_label_3
_geom_angle
_geom_angle_site_symmetry_1
_geom_angle_site_symmetry_3
O1 Zn1 Na1 101.65(10) . .
O1 Zn1 O4 105.31(13) . .
O2 Zn1 Na1 49.74(10) 4 .
O2 Zn1 O1 111.83(14) 4 .
O2 Zn1 O4 94.55(13) 4 .
O3 Zn1 Na1 145.53(11) 1_565 .
O3 Zn1 O1 112.13(13) 1_565 .
O3 Zn1 O2 118.54(14) 1_565 4
O3 Zn1 O4 112.47(14) 1_565 .
O4 Zn1 Na1 49.01(10) . .
Zn1 Na1 Na1 110.07(9) . 2
Zn1 Na1 P2 149.43(8) . 2
O2 Na1 Zn1 37.16(7) 4 .
O2 Na1 Na1 146.15(13) 4 2
O2 Na1 P2 140.56(12) 4 2
O4 Na1 Zn1 37.57(8) . .
O4 Na1 Na1 74.21(10) . 2
O4 Na1 O2 71.94(11) . 4
O4 Na1 P2 117.50(11) . 2
O6 Na1 Zn1 135.49(13) 2 .
O6 Na1 Na1 70.12(10) 2 2
O6 Na1 O2 123.29(16) 2 4
O6 Na1 O4 112.01(15) 2 .
O6 Na1 O7 97.51(14) 2 .
O6 Na1 P2 17.96(9) 2 2
O6 Na1 O8 103.6(2) 2 .
O7 Na1 Zn1 107.98(8) . .
O7 Na1 Na1 37.85(13) . 2
O7 Na1 O2 138.42(14) . 4
O7 Na1 O4 86.52(12) . .
O7 Na1 P2 80.89(9) . 2
O7 Na1 O8 84.28(18) . .
P2 Na1 Na1 59.06(5) 2 2
O8 Na1 Zn1 114.6(2) . .
O8 Na1 Na1 115.37(14) . 2
O8 Na1 O2 92.77(18) . 4
O8 Na1 O4 144.1(2) . .
O8 Na1 P2 95.1(2) . 2
P1 O1 Zn1 129.04(19) . .
Zn1 O2 Na1 93.10(13) 4_545 4_545
P1 O2 Zn1 137.04(19) . 4_545
P1 O2 Na1 125.13(17) . 4_545
P1 O3 Zn1 129.60(19) . 1_545
Zn1 O4 Na1 93.43(13) . .
P2 O4 Zn1 138.7(2) . .
P2 O4 Na1 125.45(18) . .
P2 O5 H5 109.5 . .
P2 O6 Na1 134.2(2) . 2
Na1 O7 Na1 104.3(3) 2 .
Na1 O7 H7 110.9 2 .
Na1 O7 H7 110.8 . .
O1 P1 O2 111.65(18) . .
O1 P1 C1 108.8(2) . .
O2 P1 C1 104.47(19) . .
O3 P1 O1 110.26(18) . .
O3 P1 O2 113.0(2) . .
O3 P1 C1 108.4(2) . .
O4 P2 Na1 91.49(14) . 2
O4 P2 O5 110.3(2) . .
O4 P2 C5 109.3(2) . .
O5 P2 Na1 133.02(16) . 2
O5 P2 C5 105.7(2) . .
O6 P2 Na1 27.86(16) . 2
O6 P2 O4 113.78(19) . .
O6 P2 O5 107.0(2) . .
O6 P2 C5 110.4(2) . .
C5 P2 Na1 105.2(2) . 2
P1 C1 H1A 108.3 . .
P1 C1 H1B 108.3 . .
H1A C1 H1B 107.4 . .
C2 C1 P1 115.8(3) . .
C2 C1 H1A 108.3 . .
C2 C1 H1B 108.3 . .
C3 C2 C1 120.5(5) . .
C3 C2 C4 118.1(4) . 7_556
C4 C2 C1 121.4(5) 7_556 .
C2 C3 H3 119.5 . .
C2 C3 C4 120.9(5) . .
C4 C3 H3 119.5 . .
C2 C4 C3 121.0(5) 7_556 .
C2 C4 H4 119.5 7_556 .
C3 C4 H4 119.5 . .
P2 C5 H5A 108.7 . .
P2 C5 H5B 108.7 . .
H5A C5 H5B 107.6 . .
C6 C5 P2 114.3(4) . .
C6 C5 H5A 108.7 . .
C6 C5 H5B 108.7 . .
C7 C6 C5 120.5(5) . .
C8 C6 C5 120.7(5) . .
C8 C6 C7 118.8(5) . .
C6 C7 H7A 119.8 . .
C6 C7 C8 120.4(5) . 5_576
C8 C7 H7A 119.8 5_576 .
C6 C8 C7 120.8(5) . 5_576
C6 C8 H8 119.6 . .
C7 C8 H8 119.6 5_576 .
Na1 O8 H8A 110.5 . .

loop_
_geom_bond_atom_site_label_1
_geom_bond_atom_site_label_2
_geom_bond_distance
_geom_bond_site_symmetry_2
Zn1 Na1 3.193(2) .
Zn1 O1 1.942(3) .
Zn1 O2 1.932(3) 4
Zn1 O3 1.914(3) 1_565
Zn1 O4 1.950(3) .
Na1 Na1 3.666(4) 2
Na1 O2 2.441(4) 4
Na1 O4 2.415(4) .
Na1 O6 2.248(4) 2
Na1 O7 2.321(4) .
Na1 P2 3.450(2) 2
Na1 O8 2.404(6) .
O1 P1 1.525(3) .
O2 Zn1 1.932(3) 4_545
O2 Na1 2.441(4) 4_545
O2 P1 1.527(3) .
O3 Zn1 1.914(3) 1_545
O3 P1 1.502(3) .
O4 P2 1.509(3) .
O5 H5 0.8200 .
O5 P2 1.556(4) .
O6 Na1 2.248(4) 2
O6 P2 1.483(3) .
O7 Na1 2.321(4) 2
O7 H7 0.8501 .
P1 C1 1.790(4) .
P2 Na1 3.450(2) 2
P2 C5 1.782(5) .
C1 H1A 0.9700 .
C1 H1B 0.9700 .
C1 C2 1.513(6) .
C2 C3 1.368(7) .
C2 C4 1.377(7) 7_556
C3 H3 0.9300 .
C3 C4 1.388(7) .
C4 C2 1.377(7) 7_556
C4 H4 0.9300 .
C5 H5A 0.9700 .
C5 H5B 0.9700 .
C5 C6 1.513(7) .
C6 C7 1.366(7) .
C6 C8 1.361(7) .
C7 H7A 0.9300 .
C7 C8 1.394(7) 5_576
C8 C7 1.394(7) 5_576
C8 H8 0.9300 .
O8 H8A 0.8865 .

loop_
_geom_torsion_atom_site_label_1
_geom_torsion_atom_site_label_2
_geom_torsion_atom_site_label_3
_geom_torsion_atom_site_label_4
_geom_torsion
_geom_torsion_site_symmetry_1
_geom_torsion_site_symmetry_4
Zn1 O1 P1 O2 -45.4(3) . .
Zn1 O1 P1 O3 -171.9(2) . .
Zn1 O1 P1 C1 69.4(3) . .
Zn1 O2 P1 O1 -54.6(4) 4_545 .
Zn1 O2 P1 O3 70.3(4) 4_545 .
Zn1 O2 P1 C1 -172.0(3) 4_545 .
Zn1 O3 P1 O1 51.3(3) 1_545 .
Zn1 O3 P1 O2 -74.4(3) 1_545 .
Zn1 O3 P1 C1 170.3(2) 1_545 .
Zn1 O4 P2 Na1 -169.4(3) . 2
Zn1 O4 P2 O5 53.1(4) . .
Zn1 O4 P2 O6 173.3(3) . .
Zn1 O4 P2 C5 -62.8(4) . .
Na1 O2 P1 O1 156.9(2) 4_545 .
Na1 O2 P1 O3 -78.1(3) 4_545 .
Na1 O2 P1 C1 39.5(3) 4_545 .
Na1 O4 P2 Na1 33.4(2) . 2
Na1 O4 P2 O5 -104.1(3) . .
Na1 O4 P2 O6 16.2(3) . .
Na1 O4 P2 C5 140.1(3) . .
Na1 O6 P2 O4 39.4(4) 2 .
Na1 O6 P2 O5 161.5(3) 2 .
Na1 O6 P2 C5 -83.9(3) 2 .
Na1 P2 C5 C6 -81.9(4) 2 .
O1 P1 C1 C2 59.7(4) . .
O2 P1 C1 C2 179.0(4) . .
O3 P1 C1 C2 -60.2(4) . .
O4 P2 C5 C6 -179.0(4) . .
O5 P2 C5 C6 62.3(5) . .
O6 P2 C5 C6 -53.1(5) . .
P1 C1 C2 C3 -85.0(5) . .
P1 C1 C2 C4 96.9(5) . 7_556
P2 C5 C6 C7 -88.3(5) . .
P2 C5 C6 C8 90.7(6) . .
C1 C2 C3 C4 -178.4(4) . .
C2 C3 C4 C2 0.3(8) . 7_556
C4 C2 C3 C4 -0.3(8) 7_556 .
C5 C6 C7 C8 177.6(5) . 5_576
C5 C6 C8 C7 -177.6(5) . 5_576
C7 C6 C8 C7 1.4(9) . 5_576
C8 C6 C7 C8 -1.4(9) . 5_576
